data_1551308
loop_
_publ_author_name
'Cammarota, Ryan'
'Xie, Jing'
'Burgess, Samantha'
'Vogiatzis, Konstantinos'
'Ye, Jingyun'
'Vollmer, Matthew'
'Linehan, John C.'
'Appel, Aaron M.'
'hoffmann, christina'
'Wang, Xiaoping'
'Young, Jr., Victor'
'Lu, Connie'

_publ_section_title
;
 Thermodynamic and Kinetic Studies of H2 and N2 Binding to Bimetallic
 Nickel-Group 13 Complexes and Neutron Structure of a Ni(\h2-H2) Adduct
;
_journal_name_full 'Chemical Science'
_journal_paper_doi 10.1039/C9SC02018G
_journal_year 2019
_chemical_formula_moiety 'C39 H62 In N4 Ni P3'
_chemical_formula_sum 'C39 H62 In N4 Ni P3'
_chemical_formula_weight 853.36
_chemical_name_common H2NiInL
_chemical_properties_physical Air-sensitive,Moisture-sensitive,Oxygen-sensitive
_space_group_crystal_system orthorhombic
_space_group_IT_number 19
_space_group_name_Hall 'P 2ac 2ab'
_space_group_name_H-M_alt 'P 21 21 21'
_symmetry_space_group_name_Hall 'P 2ac 2ab'
_symmetry_space_group_name_H-M 'P 21 21 21'
_atom_sites_solution_hydrogens difmap
_audit_creation_method SHELXL-2014/6
_audit_update_record
;
2019-01-09 deposited with the CCDC.    2019-06-10 downloaded from the CCDC.
;
_cell_angle_alpha 90
_cell_angle_beta 90
_cell_angle_gamma 90
_cell_formula_units_Z 4
_cell_length_a 12.2010(10)
_cell_length_b 14.5638(12)
_cell_length_c 22.547(2)
_cell_measurement_reflns_used 8187
_cell_measurement_temperature 100(2)
_cell_measurement_theta_max 78.68
_cell_measurement_theta_min 7.40
_cell_volume 4006.4(6)
_computing_structure_refinement 'SHELXL-2014/6 (Sheldrick, 2014)'
_diffrn_ambient_temperature 100(2)
_diffrn_measured_fraction_theta_full 0.658
_diffrn_measured_fraction_theta_max 0.437
_diffrn_measurement_device_type TOPAZ
_diffrn_measurement_method 'time-of-flight Laue'
_diffrn_radiation_type neutron
_diffrn_radiation_wavelength 0.60
_diffrn_radiation_wavelength_details 'Based on neutron time of flight'
_diffrn_reflns_av_R_equivalents 0.1428
_diffrn_reflns_av_unetI/netI 0.3186
_diffrn_reflns_Laue_measured_fraction_full 0.658
_diffrn_reflns_Laue_measured_fraction_max 0.437
_diffrn_reflns_limit_h_max 17
_diffrn_reflns_limit_h_min -17
_diffrn_reflns_limit_k_max 18
_diffrn_reflns_limit_k_min -20
_diffrn_reflns_limit_l_max 29
_diffrn_reflns_limit_l_min -31
_diffrn_reflns_number 14303
_diffrn_reflns_point_group_measured_fraction_full 0.602
_diffrn_reflns_point_group_measured_fraction_max 0.386
_diffrn_reflns_theta_full 57.140
_diffrn_reflns_theta_max 78.740
_diffrn_reflns_theta_min 7.352
_diffrn_source 'The ORNL Spallation Neutron Scource'
_exptl_absorpt_coefficient_mu 0.2876
_exptl_absorpt_correction_T_max 0.9343
_exptl_absorpt_correction_T_min 0.8275
_exptl_absorpt_process_details
; 
C. W. Dwiggins, Jr., Acta Cryst. A31, 395 (1975).
;
_exptl_crystal_colour yellow
_exptl_crystal_density_diffrn 1.415
_exptl_crystal_description block
_exptl_crystal_F_000 1784
_exptl_crystal_size_max 0.350
_exptl_crystal_size_mid 0.300
_exptl_crystal_size_min 0.300
_refine_diff_density_max 0.800
_refine_diff_density_min -0.797
_refine_diff_density_rms 0.184
_refine_ls_abs_structure_details
;
 All f" are zero, so absolute structure could not be determined
;
_refine_ls_extinction_method none
_refine_ls_goodness_of_fit_ref 0.613
_refine_ls_hydrogen_treatment refall
_refine_ls_matrix_type full
_refine_ls_number_parameters 991
_refine_ls_number_reflns 4718
_refine_ls_number_restraints 1068
_refine_ls_restrained_S_all 0.568
_refine_ls_R_factor_all 0.0902
_refine_ls_R_factor_gt 0.0620
_refine_ls_shift/su_max 0.000
_refine_ls_shift/su_mean 0.000
_refine_ls_structure_factor_coef Fsqd
_refine_ls_weighting_details 'w=1/[\s^2^(Fo^2^)] where P=(Fo^2^+2Fc^2^)/3'
_refine_ls_weighting_scheme calc
_refine_ls_wR_factor_gt 0.1262
_refine_ls_wR_factor_ref 0.1479
_reflns_Friedel_coverage 0.607
_reflns_Friedel_fraction_full 0.532
_reflns_Friedel_fraction_max 0.324
_reflns_number_gt 3111
_reflns_number_total 4718
_reflns_threshold_expression 'I > 2\s(I)'
_cod_data_source_file c9sc02018g2.cif
_cod_data_source_block 4n
_cod_database_code 1551308
_shelx_space_group_comment
;
The symmetry employed for this shelxl refinement is uniquely defined
by the following loop, which should always be used as a source of
symmetry information in preference to the above space-group names.
They are only intended as comments.
;
_shelx_estimated_absorpt_t_min 0.986
_shelx_estimated_absorpt_t_max 0.988
_exptl_absorpt_special_details
; 
Neutron linear absorption coefficient is wavelength dependent.
For each peak, the absorption coefficient mu is calculated as:
          mu = 1.5700 + 2.3490/1.7982 * wavelength  [cm^-1^]
where 
 1.5700 cm^-1 is the absorption coefficient for total scattering;
 2.3490 cm^-1 is the absorption coefficient for true absorption at 1.7982 A.
 
The value of 0.2876 (mm^-1^) shown in _exptl_absorpt_coefficient_mu 
is the sample absorption coefficient for neutron wavelength at 1.0 \%A.
;
_shelxl_version_number 2014/6

loop_
_space_group_symop_operation_xyz
'x, y, z'
'-x+1/2, -y, z+1/2'
'-x, y+1/2, -z+1/2'
'x+1/2, -y+1/2, -z'

loop_
_atom_site_label
_atom_site_type_symbol
_atom_site_fract_x
_atom_site_fract_y
_atom_site_fract_z
_atom_site_U_iso_or_equiv
_atom_site_adp_type
_atom_site_occupancy
_atom_site_site_symmetry_order
_atom_site_calc_flag
_atom_site_refinement_flags_adp
In1 In 0.7998(11) 0.0802(11) 0.2505(7) 0.010(3) Uani 1 1 d U
H1A H 0.7313(19) 0.0766(18) 0.4263(9) 0.029(5) Uani 1 1 d U
H1B H 0.751(2) 0.1294(18) 0.4260(10) 0.036(5) Uani 1 1 d U
Ni1 Ni 0.7575(5) 0.0989(4) 0.3576(3) 0.0086(12) Uani 1 1 d U
P1 P 0.6000(10) 0.0293(8) 0.3306(6) 0.011(2) Uani 1 1 d U
P2 P 0.9204(10) 0.0223(8) 0.3639(6) 0.012(2) Uani 1 1 d U
P3 P 0.7532(10) 0.2490(8) 0.3364(5) 0.007(2) Uani 1 1 d U
N1 N 0.6781(6) -0.0143(5) 0.2206(3) 0.0133(14) Uani 1 1 d U
N2 N 0.9630(5) 0.0339(5) 0.2464(3) 0.0111(13) Uani 1 1 d U
N3 N 0.7845(5) 0.2166(5) 0.2163(3) 0.0114(14) Uani 1 1 d U
N4 N 0.8340(5) 0.0636(5) 0.1468(3) 0.0107(13) Uani 1 1 d U
C1 C 0.7904(7) -0.0273(6) 0.1328(5) 0.0110(18) Uani 1 1 d U
C2 C 0.8258(8) -0.0774(7) 0.0853(5) 0.013(2) Uani 1 1 d U
H2A H 0.8895(19) -0.0486(15) 0.0562(11) 0.034(5) Uani 1 1 d U
C3 C 0.7840(8) -0.1643(7) 0.0732(5) 0.0144(19) Uani 1 1 d U
H3A H 0.8156(19) -0.2064(14) 0.0338(10) 0.029(5) Uani 1 1 d U
C4 C 0.7089(8) -0.2016(7) 0.1102(5) 0.012(2) Uani 1 1 d U
H4A H 0.677(2) -0.2731(16) 0.1014(13) 0.040(6) Uani 1 1 d U
C5 C 0.6709(8) -0.1545(7) 0.1595(5) 0.015(2) Uani 1 1 d U
H5A H 0.6117(19) -0.1869(15) 0.1918(11) 0.032(5) Uani 1 1 d U
C6 C 0.7091(8) -0.0655(7) 0.1729(5) 0.014(2) Uani 1 1 d U
C7 C 0.6060(8) -0.0515(7) 0.2645(5) 0.016(2) Uani 1 1 d U
H7A H 0.6298(17) -0.1211(14) 0.2812(10) 0.024(4) Uani 1 1 d U
H7B H 0.5197(16) -0.0615(15) 0.2474(11) 0.031(4) Uani 1 1 d U
C8 C 0.4820(8) 0.1033(7) 0.3081(5) 0.0141(19) Uani 1 1 d U
H8A H 0.4815(17) 0.1583(15) 0.3435(10) 0.027(4) Uani 1 1 d U
C9 C 0.5008(9) 0.1469(8) 0.2471(5) 0.020(2) Uani 1 1 d U
H9A H 0.4369(18) 0.2018(16) 0.2377(10) 0.031(5) Uani 1 1 d U
H9B H 0.4952(18) 0.0939(17) 0.2121(11) 0.034(4) Uani 1 1 d U
H9C H 0.5829(18) 0.1772(17) 0.2422(11) 0.036(5) Uani 1 1 d U
C10 C 0.3699(8) 0.0584(8) 0.3083(5) 0.020(2) Uani 1 1 d U
H10A H 0.310(2) 0.1060(18) 0.2946(12) 0.039(5) Uani 1 1 d U
H10B H 0.3430(18) 0.0306(17) 0.3528(12) 0.035(4) Uani 1 1 d U
H10C H 0.3657(19) -0.0013(17) 0.2760(12) 0.037(5) Uani 1 1 d U
C11 C 0.5385(8) -0.0441(7) 0.3887(5) 0.017(2) Uani 1 1 d U
H11A H 0.4632(15) -0.0802(12) 0.3672(9) 0.022(4) Uani 1 1 d U
C12 C 0.4968(10) 0.0157(8) 0.4392(5) 0.020(2) Uani 1 1 d U
H12A H 0.458(2) -0.0266(17) 0.4750(11) 0.036(5) Uani 1 1 d U
H12B H 0.443(2) 0.0700(18) 0.4273(11) 0.038(5) Uani 1 1 d U
H12C H 0.562(2) 0.0499(17) 0.4630(11) 0.036(5) Uani 1 1 d U
C13 C 0.6152(10) -0.1182(8) 0.4104(6) 0.025(2) Uani 1 1 d U
H13A H 0.573(2) -0.1643(17) 0.4427(12) 0.042(5) Uani 1 1 d U
H13B H 0.684(2) -0.0865(18) 0.4329(12) 0.041(5) Uani 1 1 d U
H13C H 0.645(2) -0.1608(19) 0.3761(12) 0.042(5) Uani 1 1 d U
C14 C 0.9537(7) 0.0727(6) 0.1427(5) 0.0109(18) Uani 1 1 d U
C15 C 1.0045(8) 0.0973(6) 0.0911(5) 0.012(2) Uani 1 1 d U
H15A H 0.9523(18) 0.1138(18) 0.0516(10) 0.035(5) Uani 1 1 d U
C16 C 1.1162(9) 0.1086(7) 0.0873(5) 0.017(2) Uani 1 1 d U
H16A H 1.1594(17) 0.1306(17) 0.0470(10) 0.033(5) Uani 1 1 d U
C17 C 1.1803(7) 0.0966(6) 0.1384(5) 0.0122(18) Uani 1 1 d U
H17A H 1.2719(15) 0.1081(15) 0.1367(11) 0.031(5) Uani 1 1 d U
C18 C 1.1309(8) 0.0718(6) 0.1919(5) 0.0128(19) Uani 1 1 d U
H18A H 1.1814(16) 0.0615(17) 0.2331(10) 0.030(5) Uani 1 1 d U
C19 C 1.0154(8) 0.0578(6) 0.1959(4) 0.0096(18) Uani 1 1 d U
C20 C 1.0221(7) 0.0366(6) 0.3025(4) 0.0086(19) Uani 1 1 d U
H20A H 1.0662(16) 0.1051(13) 0.3099(9) 0.021(4) Uani 1 1 d U
H20B H 1.0870(16) -0.0192(14) 0.3056(11) 0.028(4) Uani 1 1 d U
C21 C 0.9992(8) 0.0614(7) 0.4311(5) 0.0138(18) Uani 1 1 d U
H21A H 0.9811(16) 0.1371(14) 0.4325(9) 0.023(4) Uani 1 1 d U
C22 C 0.9510(10) 0.0192(9) 0.4874(6) 0.025(2) Uani 1 1 d U
H22A H 0.994(2) 0.0475(19) 0.5267(12) 0.043(5) Uani 1 1 d U
H22B H 0.966(2) -0.0553(19) 0.4890(12) 0.044(5) Uani 1 1 d U
H22C H 0.861(2) 0.031(2) 0.4919(13) 0.047(6) Uani 1 1 d U
C23 C 1.1247(9) 0.0512(9) 0.4280(6) 0.026(2) Uani 1 1 d U
H23A H 1.1593(19) 0.0774(19) 0.4704(12) 0.041(5) Uani 1 1 d U
H23B H 1.1588(17) 0.0898(19) 0.3922(12) 0.037(5) Uani 1 1 d U
H23C H 1.1515(16) -0.0191(18) 0.4247(13) 0.038(5) Uani 1 1 d U
C24 C 0.9148(8) -0.1046(7) 0.3707(5) 0.018(2) Uani 1 1 d U
H24A H 0.8536(16) -0.1181(13) 0.4073(10) 0.024(4) Uani 1 1 d U
C25 C 1.0198(9) -0.1539(7) 0.3854(6) 0.024(2) Uani 1 1 d U
H25A H 1.005(2) -0.2293(15) 0.3862(12) 0.038(5) Uani 1 1 d U
H25B H 1.052(2) -0.1371(17) 0.4303(15) 0.046(5) Uani 1 1 d U
H25C H 1.083(2) -0.1432(16) 0.3548(14) 0.043(5) Uani 1 1 d U
C26 C 0.8656(10) -0.1466(7) 0.3144(6) 0.022(2) Uani 1 1 d U
H26A H 0.849(2) -0.2197(16) 0.3225(12) 0.040(5) Uani 1 1 d U
H26B H 0.919(2) -0.1397(17) 0.2758(13) 0.041(5) Uani 1 1 d U
H26C H 0.788(2) -0.1137(16) 0.3005(13) 0.041(5) Uani 1 1 d U
C27 C 0.7758(8) 0.1396(6) 0.1211(4) 0.0108(19) Uani 1 1 d U
C28 C 0.7396(8) 0.1395(7) 0.0626(5) 0.016(2) Uani 1 1 d U
H28A H 0.756(2) 0.0762(14) 0.0362(10) 0.035(5) Uani 1 1 d U
C29 C 0.6886(9) 0.2147(7) 0.0366(5) 0.020(2) Uani 1 1 d U
H29A H 0.662(2) 0.2104(18) -0.0098(11) 0.046(7) Uani 1 1 d U
C30 C 0.6727(8) 0.2921(7) 0.0724(5) 0.018(2) Uani 1 1 d U
H30A H 0.635(2) 0.3554(16) 0.0517(10) 0.037(6) Uani 1 1 d U
C31 C 0.7034(8) 0.2941(7) 0.1300(5) 0.014(2) Uani 1 1 d U
H31A H 0.691(2) 0.3578(13) 0.1569(10) 0.030(5) Uani 1 1 d U
C32 C 0.7545(8) 0.2193(7) 0.1583(4) 0.0128(19) Uani 1 1 d U
C33 C 0.7492(9) 0.2871(7) 0.2565(5) 0.0152(19) Uani 1 1 d U
H33A H 0.6595(16) 0.3091(14) 0.2473(9) 0.022(4) Uani 1 1 d U
H33B H 0.8005(17) 0.3503(14) 0.2516(10) 0.026(4) Uani 1 1 d U
C34 C 0.6279(7) 0.3089(6) 0.3634(5) 0.0125(19) Uani 1 1 d U
H34A H 0.5624(16) 0.2832(14) 0.3322(9) 0.022(4) Uani 1 1 d U
C35 C 0.6323(9) 0.4133(7) 0.3595(6) 0.019(2) Uani 1 1 d U
H35A H 0.5455(18) 0.4420(15) 0.3656(11) 0.032(4) Uani 1 1 d U
H35B H 0.6629(19) 0.4384(16) 0.3174(12) 0.037(5) Uani 1 1 d U
H35C H 0.685(2) 0.4433(15) 0.3925(11) 0.033(4) Uani 1 1 d U
C36 C 0.5908(9) 0.2788(8) 0.4250(5) 0.018(2) Uani 1 1 d U
H36A H 0.510(2) 0.3086(16) 0.4352(12) 0.038(5) Uani 1 1 d U
H36B H 0.649(2) 0.3005(17) 0.4587(12) 0.037(5) Uani 1 1 d U
H36C H 0.5854(17) 0.2045(16) 0.4301(11) 0.032(4) Uani 1 1 d U
C37 C 0.8699(8) 0.3218(6) 0.3632(5) 0.0131(18) Uani 1 1 d U
H37A H 0.8500(17) 0.3930(13) 0.3469(9) 0.022(4) Uani 1 1 d U
C38 C 0.9738(9) 0.2884(8) 0.3332(6) 0.021(2) Uani 1 1 d U
H38A H 1.0401(18) 0.3435(16) 0.3365(11) 0.037(5) Uani 1 1 d U
H38B H 0.9629(18) 0.2764(17) 0.2847(12) 0.033(4) Uani 1 1 d U
H38C H 1.0050(19) 0.2235(17) 0.3518(11) 0.036(5) Uani 1 1 d U
C39 C 0.8802(10) 0.3249(8) 0.4297(5) 0.023(2) Uani 1 1 d U
H39A H 0.957(2) 0.3561(18) 0.4428(12) 0.045(5) Uani 1 1 d U
H39B H 0.884(2) 0.2542(16) 0.4487(11) 0.034(5) Uani 1 1 d U
H39C H 0.813(2) 0.3596(17) 0.4521(11) 0.038(5) Uani 1 1 d U

loop_
_atom_site_aniso_label
_atom_site_aniso_U_11
_atom_site_aniso_U_22
_atom_site_aniso_U_33
_atom_site_aniso_U_23
_atom_site_aniso_U_13
_atom_site_aniso_U_12
In1 0.008(5) 0.013(6) 0.009(5) 0.000(4) -0.002(4) -0.002(4)
H1A 0.050(11) 0.028(9) 0.010(7) 0.001(6) 0.006(6) -0.007(8)
H1B 0.062(12) 0.028(9) 0.017(7) -0.001(6) 0.003(7) -0.008(8)
Ni1 0.006(2) 0.013(3) 0.008(3) 0.003(2) 0.001(2) 0.002(2)
P1 0.014(5) 0.009(5) 0.010(5) 0.003(4) 0.002(4) 0.000(4)
P2 0.011(4) 0.009(5) 0.015(5) 0.003(4) 0.000(4) 0.002(3)
P3 0.008(4) 0.003(4) 0.011(5) -0.001(3) -0.003(4) -0.002(3)
N1 0.014(3) 0.007(3) 0.019(4) -0.002(2) 0.003(3) 0.000(3)
N2 0.010(3) 0.010(3) 0.013(3) -0.001(2) 0.002(2) 0.002(3)
N3 0.016(3) 0.010(3) 0.009(3) 0.003(2) 0.000(2) 0.000(3)
N4 0.012(3) 0.014(3) 0.006(3) 0.000(2) -0.003(2) -0.002(2)
C1 0.013(4) 0.012(4) 0.008(4) -0.001(3) 0.002(3) 0.000(3)
C2 0.018(4) 0.013(4) 0.009(5) -0.004(3) 0.001(4) 0.000(3)
H2A 0.037(9) 0.028(10) 0.037(11) -0.005(8) 0.019(9) -0.002(8)
C3 0.020(4) 0.015(4) 0.008(5) -0.002(3) -0.002(4) 0.003(3)
H3A 0.044(11) 0.023(9) 0.018(8) -0.015(7) 0.006(8) -0.003(8)
C4 0.012(4) 0.013(5) 0.010(5) -0.003(3) -0.005(3) 0.003(3)
H4A 0.041(12) 0.023(7) 0.056(14) -0.019(7) 0.017(10) -0.010(7)
C5 0.015(4) 0.015(4) 0.016(5) -0.003(3) 0.001(4) -0.001(4)
H5A 0.042(10) 0.024(9) 0.032(10) -0.011(7) 0.019(9) -0.017(8)
C6 0.013(4) 0.014(4) 0.014(5) -0.001(3) -0.002(3) -0.002(3)
C7 0.017(5) 0.014(5) 0.018(5) 0.001(3) 0.004(4) -0.001(3)
H7A 0.028(9) 0.017(7) 0.028(10) -0.002(6) 0.000(7) -0.002(6)
H7B 0.024(7) 0.040(11) 0.030(10) -0.007(8) 0.001(6) -0.007(6)
C8 0.012(4) 0.015(4) 0.016(4) -0.004(4) -0.001(3) 0.002(3)
H8A 0.030(10) 0.026(8) 0.026(8) -0.010(6) 0.004(7) 0.000(7)
C9 0.015(4) 0.024(5) 0.021(5) 0.004(4) 0.003(4) 0.004(4)
H9A 0.033(8) 0.041(9) 0.020(10) 0.005(7) 0.002(7) 0.014(7)
H9B 0.026(10) 0.044(8) 0.033(8) -0.006(7) -0.002(7) 0.009(7)
H9C 0.025(7) 0.052(11) 0.030(12) 0.017(8) 0.001(6) -0.006(6)
C10 0.015(4) 0.025(5) 0.020(6) -0.006(4) -0.003(4) -0.006(4)
H10A 0.028(8) 0.047(9) 0.044(12) 0.001(8) -0.002(7) 0.003(7)
H10B 0.026(9) 0.046(11) 0.033(8) -0.001(7) 0.005(6) -0.007(8)
H10C 0.033(10) 0.039(8) 0.040(10) -0.015(8) 0.004(8) -0.015(7)
C11 0.017(4) 0.018(4) 0.016(5) 0.006(3) 0.000(3) -0.013(3)
H11A 0.025(7) 0.018(8) 0.022(9) 0.002(7) -0.002(6) -0.010(6)
C12 0.024(5) 0.024(5) 0.013(5) 0.001(4) 0.004(4) -0.009(4)
H12A 0.037(10) 0.046(10) 0.026(9) 0.009(7) 0.006(7) -0.012(8)
H12B 0.050(9) 0.038(8) 0.027(11) -0.003(7) -0.003(8) 0.004(8)
H12C 0.039(8) 0.046(11) 0.022(9) -0.004(8) -0.001(7) -0.017(7)
C13 0.019(5) 0.031(5) 0.024(6) 0.011(5) 0.001(4) 0.003(4)
H13A 0.048(10) 0.039(9) 0.039(10) 0.009(8) 0.010(8) -0.001(8)
H13B 0.034(8) 0.053(10) 0.037(11) 0.012(8) -0.007(8) -0.001(7)
H13C 0.044(11) 0.051(10) 0.032(9) 0.007(8) 0.001(7) 0.018(8)
C14 0.014(4) 0.006(4) 0.013(4) 0.001(3) 0.002(3) 0.000(3)
C15 0.015(4) 0.010(5) 0.013(4) 0.000(3) 0.003(3) -0.004(3)
H15A 0.025(8) 0.064(15) 0.017(8) 0.013(8) -0.002(7) 0.001(8)
C16 0.019(4) 0.016(5) 0.016(5) 0.004(4) 0.005(3) -0.005(4)
H16A 0.024(9) 0.053(14) 0.023(8) 0.016(8) 0.011(7) -0.004(8)
C17 0.013(4) 0.008(4) 0.015(4) -0.008(3) 0.005(3) -0.001(3)
H17A 0.017(6) 0.039(13) 0.038(12) -0.001(9) 0.003(6) -0.006(6)
C18 0.015(4) 0.009(5) 0.015(5) -0.002(3) 0.001(3) -0.001(3)
H18A 0.018(8) 0.050(13) 0.022(8) 0.002(7) -0.004(6) 0.010(8)
C19 0.011(4) 0.003(4) 0.014(4) 0.000(3) 0.001(3) 0.001(3)
C20 0.009(4) 0.009(4) 0.008(4) 0.000(3) 0.001(3) -0.001(3)
H20A 0.021(8) 0.016(6) 0.024(10) -0.002(6) -0.001(7) -0.007(6)
H20B 0.023(8) 0.024(7) 0.038(11) 0.004(7) 0.003(7) 0.009(6)
C21 0.017(4) 0.013(5) 0.011(4) -0.003(3) -0.005(3) 0.002(3)
H21A 0.029(9) 0.022(7) 0.017(9) -0.003(5) -0.002(7) 0.001(5)
C22 0.026(6) 0.033(6) 0.017(6) 0.007(4) -0.002(4) -0.007(4)
H22A 0.046(10) 0.056(12) 0.027(8) 0.000(7) -0.004(8) -0.005(9)
H22B 0.052(12) 0.040(8) 0.040(13) 0.011(6) 0.001(9) -0.001(6)
H22C 0.031(7) 0.062(13) 0.047(13) 0.009(10) 0.003(6) -0.001(6)
C23 0.013(4) 0.035(6) 0.030(6) -0.006(5) -0.009(4) -0.001(4)
H23A 0.031(10) 0.054(12) 0.036(8) -0.005(8) -0.014(7) -0.006(8)
H23B 0.017(8) 0.055(10) 0.040(8) 0.002(8) -0.008(7) -0.004(7)
H23C 0.013(8) 0.042(8) 0.058(13) -0.008(7) -0.005(8) 0.002(6)
C24 0.022(4) 0.007(4) 0.025(5) 0.002(3) 0.003(4) 0.001(3)
H24A 0.024(8) 0.020(9) 0.028(8) 0.007(6) 0.002(7) 0.000(6)
C25 0.018(5) 0.011(5) 0.043(7) 0.007(4) 0.001(5) 0.007(3)
H25A 0.050(11) 0.016(7) 0.050(13) 0.012(6) -0.008(9) 0.006(6)
H25B 0.048(11) 0.032(11) 0.056(9) 0.005(7) -0.011(8) 0.003(9)
H25C 0.037(8) 0.030(11) 0.063(11) 0.013(8) 0.010(8) 0.009(7)
C26 0.028(5) 0.013(5) 0.025(6) -0.007(4) -0.003(4) 0.002(4)
H26A 0.053(12) 0.021(7) 0.048(12) -0.003(6) -0.009(9) 0.000(6)
H26B 0.047(9) 0.038(11) 0.039(9) -0.001(7) 0.005(8) 0.014(8)
H26C 0.042(8) 0.029(10) 0.052(13) -0.005(8) -0.012(7) 0.011(7)
C27 0.014(4) 0.010(4) 0.008(4) -0.001(3) -0.001(3) -0.003(3)
C28 0.020(5) 0.020(4) 0.008(4) -0.004(3) -0.003(4) 0.005(4)
H28A 0.064(14) 0.022(8) 0.019(9) -0.014(7) -0.015(9) 0.018(8)
C29 0.027(6) 0.020(4) 0.012(5) 0.001(3) -0.002(4) 0.011(4)
H29A 0.071(17) 0.052(13) 0.016(7) -0.005(7) -0.015(8) 0.024(12)
C30 0.016(4) 0.024(5) 0.015(5) 0.002(4) 0.001(4) 0.011(4)
H30A 0.056(14) 0.033(8) 0.021(10) 0.002(7) -0.007(9) 0.028(9)
C31 0.022(5) 0.011(4) 0.009(4) -0.002(3) 0.000(4) 0.008(3)
H31A 0.056(13) 0.014(7) 0.019(9) -0.009(6) -0.001(8) 0.011(7)
C32 0.017(4) 0.012(4) 0.009(4) -0.004(3) 0.000(3) 0.003(3)
C33 0.021(4) 0.012(4) 0.012(4) 0.004(3) 0.002(4) 0.002(4)
H33A 0.026(7) 0.035(10) 0.005(9) -0.007(7) 0.004(5) 0.013(6)
H33B 0.036(8) 0.017(7) 0.026(10) 0.001(6) 0.008(7) -0.008(6)
C34 0.009(4) 0.014(4) 0.014(4) -0.001(3) 0.001(4) 0.003(3)
H34A 0.022(7) 0.023(8) 0.021(8) 0.001(6) -0.009(6) 0.000(6)
C35 0.024(5) 0.012(4) 0.021(5) 0.001(4) 0.002(4) 0.004(4)
H35A 0.031(7) 0.031(9) 0.036(12) -0.008(8) -0.001(6) 0.008(6)
H35B 0.044(10) 0.036(10) 0.031(8) 0.007(7) 0.007(7) 0.001(8)
H35C 0.043(9) 0.025(9) 0.031(8) 0.003(7) -0.007(7) -0.003(7)
C36 0.021(5) 0.020(5) 0.015(5) 0.001(4) 0.004(4) -0.001(4)
H36A 0.034(7) 0.044(11) 0.036(12) 0.001(8) 0.007(7) 0.010(7)
H36B 0.043(9) 0.039(10) 0.028(8) 0.006(7) -0.007(7) -0.006(7)
H36C 0.032(10) 0.027(7) 0.038(11) 0.005(6) 0.005(8) 0.003(5)
C37 0.017(4) 0.004(4) 0.018(4) 0.000(3) -0.004(3) -0.007(3)
H37A 0.039(10) 0.009(6) 0.019(9) 0.001(5) 0.000(7) -0.004(5)
C38 0.016(4) 0.022(5) 0.026(6) -0.006(4) -0.002(4) -0.008(4)
H38A 0.029(8) 0.037(9) 0.044(12) -0.010(8) 0.003(7) -0.017(7)
H38B 0.028(10) 0.043(11) 0.027(8) -0.007(6) 0.001(6) -0.007(8)
H38C 0.035(10) 0.035(7) 0.040(11) -0.001(7) 0.002(8) 0.003(7)
C39 0.033(5) 0.021(5) 0.014(5) 0.001(4) -0.007(4) -0.008(4)
H39A 0.044(8) 0.050(11) 0.039(12) -0.003(9) -0.010(7) -0.017(8)
H39B 0.046(11) 0.030(7) 0.026(10) 0.006(6) 0.001(8) -0.007(6)
H39C 0.045(8) 0.041(10) 0.028(10) -0.002(8) -0.002(7) 0.002(7)

loop_
_atom_type_symbol
_atom_type_description
_atom_type_scat_dispersion_real
_atom_type_scat_dispersion_imag
_atom_type_scat_source
C C 0.0000 0.0000 'Neutron Data Booklet, ILL Grenoble, France (2003) ISBN 0-9704143-7-4'
H H 0.0000 0.0000 'Neutron Data Booklet, ILL Grenoble, France (2003) ISBN 0-9704143-7-4'
N N 0.0000 0.0000 'Neutron Data Booklet, ILL Grenoble, France (2003) ISBN 0-9704143-7-4'
P P 0.0000 0.0000 'Neutron Data Booklet, ILL Grenoble, France (2003) ISBN 0-9704143-7-4'
Ni Ni 0.0000 0.0000 'Neutron Data Booklet, ILL Grenoble, France (2003) ISBN 0-9704143-7-4'
In In 0.0000 0.0000 'Neutron Data Booklet, ILL Grenoble, France (2003) ISBN 0-9704143-7-4'

loop_
_geom_angle_atom_site_label_1
_geom_angle_atom_site_label_2
_geom_angle_atom_site_label_3
_geom_angle
N2 In1 N1 115.9(8)
N2 In1 N3 111.4(7)
N1 In1 N3 115.1(7)
N2 In1 N4 76.1(6)
N1 In1 N4 75.3(6)
N3 In1 N4 75.9(6)
N2 In1 Ni1 105.9(7)
N1 In1 Ni1 103.5(7)
N3 In1 Ni1 103.3(7)
N4 In1 Ni1 178.0(7)
H1B H1A Ni1 75(2)
H1A H1B Ni1 76(2)
H1B Ni1 H1A 28.9(9)
H1B Ni1 P3 86.2(10)
H1A Ni1 P3 113.4(10)
H1B Ni1 P1 109.9(11)
H1A Ni1 P1 90.0(10)
P3 Ni1 P1 111.2(5)
H1B Ni1 P2 96.9(11)
H1A Ni1 P2 90.8(9)
P3 Ni1 P2 120.7(5)
P1 Ni1 P2 122.6(5)
H1B Ni1 In1 166.9(11)
H1A Ni1 In1 162.1(10)
P3 Ni1 In1 84.5(5)
P1 Ni1 In1 82.2(5)
P2 Ni1 In1 80.0(5)
C11 P1 C8 102.3(8)
C11 P1 C7 102.3(7)
C8 P1 C7 100.0(8)
C11 P1 Ni1 114.5(7)
C8 P1 Ni1 118.0(7)
C7 P1 Ni1 117.2(7)
C24 P2 C20 101.3(7)
C24 P2 C21 104.7(8)
C20 P2 C21 102.9(7)
C24 P2 Ni1 117.4(7)
C20 P2 Ni1 118.5(7)
C21 P2 Ni1 110.3(7)
C34 P3 C37 104.7(7)
C34 P3 C33 98.8(7)
C37 P3 C33 99.3(7)
C34 P3 Ni1 114.0(7)
C37 P3 Ni1 117.7(7)
C33 P3 Ni1 119.5(7)
C6 N1 C7 120.6(7)
C6 N1 In1 114.2(7)
C7 N1 In1 117.0(8)
C19 N2 C20 119.4(7)
C19 N2 In1 113.7(7)
C20 N2 In1 114.9(7)
C32 N3 C33 120.4(8)
C32 N3 In1 113.4(7)
C33 N3 In1 117.6(7)
C27 N4 C14 113.3(7)
C27 N4 C1 115.6(7)
C14 N4 C1 115.5(7)
C27 N4 In1 103.3(6)
C14 N4 In1 103.0(6)
C1 N4 In1 103.8(6)
C2 C1 C6 120.0(9)
C2 C1 N4 122.5(8)
C6 C1 N4 117.5(8)
H2A C2 C1 119.2(14)
H2A C2 C3 119.3(14)
C1 C2 C3 121.5(9)
H3A C3 C4 119.4(14)
H3A C3 C2 120.9(14)
C4 C3 C2 119.6(10)
H4A C4 C3 119.9(16)
H4A C4 C5 118.7(16)
C3 C4 C5 121.4(9)
H5A C5 C4 121.7(14)
H5A C5 C6 117.1(13)
C4 C5 C6 121.2(9)
N1 C6 C5 125.6(9)
N1 C6 C1 118.1(8)
C5 C6 C1 116.3(9)
H7B C7 H7A 103.9(18)
H7B C7 N1 112.7(15)
H7A C7 N1 114.6(14)
H7B C7 P1 108.1(14)
H7A C7 P1 107.9(14)
N1 C7 P1 109.4(7)
H8A C8 C10 107.3(14)
H8A C8 C9 110.0(14)
C10 C8 C9 108.5(9)
H8A C8 P1 102.8(13)
C10 C8 P1 116.4(8)
C9 C8 P1 111.6(8)
H9C C9 H9B 105(2)
H9C C9 H9A 109(2)
H9B C9 H9A 108.3(19)
H9C C9 C8 113.1(17)
H9B C9 C8 110.1(16)
H9A C9 C8 110.9(14)
H10A C10 H10B 107(2)
H10A C10 H10C 106(2)
H10B C10 H10C 106(2)
H10A C10 C8 110.1(16)
H10B C10 C8 114.8(15)
H10C C10 C8 111.6(15)
H11A C11 C13 107.6(13)
H11A C11 C12 107.9(13)
C13 C11 C12 111.9(10)
H11A C11 P1 106.6(13)
C13 C11 P1 113.0(8)
C12 C11 P1 109.6(8)
H12C C12 H12B 104(2)
H12C C12 H12A 102(2)
H12B C12 H12A 109(2)
H12C C12 C11 112.9(16)
H12B C12 C11 116.4(17)
H12A C12 C11 111.5(16)
H13B C13 H13C 109(2)
H13B C13 H13A 108(2)
H13C C13 H13A 106(2)
H13B C13 C11 109.1(16)
H13C C13 C11 113.2(16)
H13A C13 C11 110.6(16)
C15 C14 C19 120.9(8)
C15 C14 N4 121.9(9)
C19 C14 N4 117.1(8)
H15A C15 C14 118.4(14)
H15A C15 C16 119.2(15)
C14 C15 C16 122.3(9)
H16A C16 C15 124.2(16)
H16A C16 C17 116.6(15)
C15 C16 C17 119.1(9)
H17A C17 C18 119.6(17)
H17A C17 C16 120.3(16)
C18 C17 C16 120.1(9)
H18A C18 C17 120.8(14)
H18A C18 C19 118.0(15)
C17 C18 C19 121.2(9)
N2 C19 C18 123.9(9)
N2 C19 C14 119.7(8)
C18 C19 C14 116.4(9)
H20B C20 H20A 106.6(17)
H20B C20 N2 112.2(15)
H20A C20 N2 112.5(13)
H20B C20 P2 109.7(14)
H20A C20 P2 107.4(13)
N2 C20 P2 108.2(7)
H21A C21 C22 107.2(14)
H21A C21 C23 106.9(13)
C22 C21 C23 112.4(9)
H21A C21 P2 102.6(13)
C22 C21 P2 110.5(8)
C23 C21 P2 116.2(9)
H22A C22 H22C 109(2)
H22A C22 H22B 105(2)
H22C C22 H22B 108(2)
H22A C22 C21 109.5(17)
H22C C22 C21 113.1(18)
H22B C22 C21 111.1(18)
H23B C23 H23A 109(2)
H23B C23 H23C 109(2)
H23A C23 H23C 106(2)
H23B C23 C21 111.7(15)
H23A C23 C21 107.8(16)
H23C C23 C21 113.3(14)
H24A C24 C25 108.6(14)
H24A C24 C26 106.1(14)
C25 C24 C26 109.0(9)
H24A C24 P2 104.8(13)
C25 C24 P2 117.5(8)
C26 C24 P2 110.1(9)
H25C C25 H25A 106(2)
H25C C25 H25B 108(2)
H25A C25 H25B 105(2)
H25C C25 C24 114.4(17)
H25A C25 C24 109.7(16)
H25B C25 C24 113.5(17)
H26B C26 H26A 109(2)
H26B C26 H26C 104(2)
H26A C26 H26C 108(2)
H26B C26 C24 112.9(18)
H26A C26 C24 108.7(17)
H26C C26 C24 113.4(16)
C28 C27 N4 122.5(8)
C28 C27 C32 119.5(9)
N4 C27 C32 118.0(8)
H28A C28 C29 120.5(15)
H28A C28 C27 116.8(15)
C29 C28 C27 122.7(9)
H29A C29 C28 119.3(17)
H29A C29 C30 123.6(16)
C28 C29 C30 117.0(10)
H30A C30 C31 119.5(16)
H30A C30 C29 118.3(16)
C31 C30 C29 122.2(9)
H31A C31 C30 120.1(15)
H31A C31 C32 117.0(15)
C30 C31 C32 122.8(9)
N3 C32 C31 125.3(9)
N3 C32 C27 119.0(8)
C31 C32 C27 115.7(9)
H33B C33 H33A 106.5(18)
H33B C33 N3 111.0(14)
H33A C33 N3 111.6(13)
H33B C33 P3 108.8(15)
H33A C33 P3 106.0(13)
N3 C33 P3 112.6(7)
H34A C34 C35 108.7(13)
H34A C34 C36 105.1(13)
C35 C34 C36 110.5(9)
H34A C34 P3 102.8(13)
C35 C34 P3 114.8(8)
C36 C34 P3 114.0(8)
H35C C35 H35B 105(2)
H35C C35 H35A 109(2)
H35B C35 H35A 107(2)
H35C C35 C34 112.7(15)
H35B C35 C34 113.5(16)
H35A C35 C34 108.9(15)
H36B C36 H36A 109(2)
H36B C36 H36C 105(2)
H36A C36 H36C 108(2)
H36B C36 C34 111.1(16)
H36A C36 C34 110.1(16)
H36C C36 C34 113.5(17)
H37A C37 C39 108.4(14)
H37A C37 C38 109.2(14)
C39 C37 C38 112.6(9)
H37A C37 P3 104.6(13)
C39 C37 P3 113.7(8)
C38 C37 P3 108.1(8)
H38C C38 H38B 106(2)
H38C C38 H38A 109(2)
H38B C38 H38A 105(2)
H38C C38 C37 113.2(16)
H38B C38 C37 112.9(15)
H38A C38 C37 109.8(15)
H39C C39 H39A 109(2)
H39C C39 H39B 106(2)
H39A C39 H39B 104(2)
H39C C39 C37 114.6(16)
H39A C39 C37 111.0(18)
H39B C39 C37 111.0(16)

loop_
_geom_bond_atom_site_label_1
_geom_bond_atom_site_label_2
_geom_bond_distance
In1 N2 2.104(16)
In1 N1 2.135(16)
In1 N3 2.139(17)
In1 N4 2.388(18)
In1 Ni1 2.485(18)
H1A H1B 0.80(2)
H1A Ni1 1.61(2)
H1B H1A 0.80(2)
H1B Ni1 1.61(2)
Ni1 H1B 1.61(2)
Ni1 H1A 1.61(2)
Ni1 P3 2.239(13)
Ni1 P1 2.257(14)
Ni1 P2 2.284(13)
P1 C11 1.850(15)
P1 C8 1.869(16)
P1 C7 1.900(17)
P2 C24 1.856(16)
P2 C20 1.871(16)
P2 C21 1.881(16)
P3 C34 1.863(15)
P3 C37 1.875(15)
P3 C33 1.886(16)
N1 C6 1.361(13)
N1 C7 1.432(13)
N2 C19 1.351(12)
N2 C20 1.456(13)
N3 C32 1.358(12)
N3 C33 1.435(13)
N4 C27 1.437(12)
N4 C14 1.469(11)
N4 C1 1.461(12)
C1 C2 1.367(14)
C1 C6 1.453(14)
C2 H2A 1.10(3)
C2 C3 1.392(14)
C3 H3A 1.15(2)
C3 C4 1.352(15)
C4 H4A 1.13(2)
C4 C5 1.386(15)
C5 H5A 1.13(3)
C5 C6 1.410(15)
C7 H7B 1.13(2)
C7 H7A 1.12(2)
C8 H8A 1.13(2)
C8 C10 1.516(14)
C8 C9 1.530(16)
C9 H9C 1.10(3)
C9 H9B 1.11(3)
C9 H9A 1.14(2)
C10 H10A 1.06(3)
C10 H10B 1.13(3)
C10 H10C 1.14(3)
C11 H11A 1.16(2)
C11 C13 1.510(16)
C11 C12 1.521(16)
C12 H12C 1.08(3)
C12 H12B 1.06(3)
C12 H12A 1.12(3)
C13 H13B 1.08(3)
C13 H13C 1.06(4)
C13 H13A 1.12(3)
C14 C15 1.366(14)
C14 C19 1.434(14)
C15 H15A 1.12(3)
C15 C16 1.376(15)
C16 H16A 1.10(2)
C16 C17 1.404(15)
C17 H17A 1.13(2)
C17 C18 1.396(15)
C18 H18A 1.12(3)
C18 C19 1.427(14)
C20 H20B 1.14(2)
C20 H20A 1.15(2)
C21 H21A 1.13(2)
C21 C22 1.528(16)
C21 C23 1.541(15)
C22 H22A 1.11(3)
C22 H22C 1.11(3)
C22 H22B 1.10(3)
C23 H23B 1.07(4)
C23 H23A 1.11(3)
C23 H23C 1.08(3)
C24 H24A 1.13(3)
C24 C25 1.505(15)
C24 C26 1.531(17)
C25 H25C 1.05(4)
C25 H25A 1.11(3)
C25 H25B 1.12(4)
C26 H26B 1.09(4)
C26 H26A 1.10(3)
C26 H26C 1.11(3)
C27 C28 1.390(15)
C27 C32 1.456(14)
C28 H28A 1.12(2)
C28 C29 1.389(15)
C29 H29A 1.10(3)
C29 C30 1.401(16)
C30 H30A 1.13(2)
C30 C31 1.351(16)
C31 H31A 1.12(2)
C31 C32 1.409(15)
C33 H33B 1.12(2)
C33 H33A 1.16(2)
C34 H34A 1.13(2)
C34 C35 1.524(14)
C34 C36 1.525(16)
C35 H35C 1.08(3)
C35 H35B 1.08(3)
C35 H35A 1.15(3)
C36 H36B 1.09(3)
C36 H36A 1.10(3)
C36 H36C 1.09(3)
C37 H37A 1.13(2)
C37 C39 1.506(17)
C37 C38 1.516(16)
C38 H38C 1.10(3)
C38 H38B 1.11(3)
C38 H38A 1.14(2)
C39 H39C 1.08(3)
C39 H39A 1.08(3)
C39 H39B 1.12(3)

loop_
_geom_torsion_atom_site_label_1
_geom_torsion_atom_site_label_2
_geom_torsion_atom_site_label_3
_geom_torsion_atom_site_label_4
_geom_torsion
H1A H1B Ni1 P3 160(3)
H1A H1B Ni1 P1 49(3)
H1A H1B Ni1 P2 -79(3)
H1A H1B Ni1 In1 -155(4)
H1B H1A Ni1 P3 -21(3)
H1B H1A Ni1 P1 -135(3)
H1B H1A Ni1 P2 103(3)
H1B H1A Ni1 In1 161(3)
C27 N4 C1 C2 91.4(11)
C14 N4 C1 C2 -44.2(12)
In1 N4 C1 C2 -156.2(9)
C27 N4 C1 C6 -90.7(10)
C14 N4 C1 C6 133.7(9)
In1 N4 C1 C6 21.7(9)
C6 C1 C2 H2A -177.8(17)
N4 C1 C2 H2A 0(2)
C6 C1 C2 C3 1.4(15)
N4 C1 C2 C3 179.3(9)
H2A C2 C3 H3A 1(3)
C1 C2 C3 H3A -178.6(17)
H2A C2 C3 C4 177.3(17)
C1 C2 C3 C4 -1.9(15)
H3A C3 C4 H4A -1(3)
C2 C3 C4 H4A -178.0(19)
H3A C3 C4 C5 177.8(17)
C2 C3 C4 C5 1.1(15)
H4A C4 C5 H5A 3(3)
C3 C4 C5 H5A -176.6(19)
H4A C4 C5 C6 179.3(18)
C3 C4 C5 C6 0.2(15)
C7 N1 C6 C5 4.1(14)
In1 N1 C6 C5 151.5(9)
C7 N1 C6 C1 -174.3(9)
In1 N1 C6 C1 -26.8(12)
H5A C5 C6 N1 -2(2)
C4 C5 C6 N1 -179.0(10)
H5A C5 C6 C1 176.3(18)
C4 C5 C6 C1 -0.7(14)
C2 C1 C6 N1 178.4(9)
N4 C1 C6 N1 0.4(13)
C2 C1 C6 C5 -0.1(14)
N4 C1 C6 C5 -178.1(8)
C6 N1 C7 H7B -69.6(16)
In1 N1 C7 H7B 143.8(14)
C6 N1 C7 H7A 48.9(18)
In1 N1 C7 H7A -97.7(16)
C6 N1 C7 P1 170.1(8)
In1 N1 C7 P1 23.5(10)
C11 P1 C7 H7B 72.6(16)
C8 P1 C7 H7B -32.4(16)
Ni1 P1 C7 H7B -161.3(14)
C11 P1 C7 H7A -39.2(15)
C8 P1 C7 H7A -144.2(13)
Ni1 P1 C7 H7A 86.9(14)
C11 P1 C7 N1 -164.4(8)
C8 P1 C7 N1 90.6(8)
Ni1 P1 C7 N1 -38.3(10)
C11 P1 C8 H8A 81.5(15)
C7 P1 C8 H8A -173.4(13)
Ni1 P1 C8 H8A -45.0(15)
C11 P1 C8 C10 -35.5(11)
C7 P1 C8 C10 69.6(10)
Ni1 P1 C8 C10 -162.0(8)
C11 P1 C8 C9 -160.7(8)
C7 P1 C8 C9 -55.6(10)
Ni1 P1 C8 C9 72.7(10)
H8A C8 C9 H9C 67(2)
C10 C8 C9 H9C -176.3(17)
P1 C8 C9 H9C -46.7(19)
H8A C8 C9 H9B -175.9(18)
C10 C8 C9 H9B -58.8(15)
P1 C8 C9 H9B 70.8(15)
H8A C8 C9 H9A -56(2)
C10 C8 C9 H9A 61.1(18)
P1 C8 C9 H9A -169.3(16)
H8A C8 C10 H10A 66(2)
C9 C8 C10 H10A -52.8(19)
P1 C8 C10 H10A -179.6(18)
H8A C8 C10 H10B -55(2)
C9 C8 C10 H10B -173.6(16)
P1 C8 C10 H10B 59.6(19)
H8A C8 C10 H10C -176(2)
C9 C8 C10 H10C 65.3(19)
P1 C8 C10 H10C -61.5(19)
C8 P1 C11 H11A 56.2(14)
C7 P1 C11 H11A -47.1(14)
Ni1 P1 C11 H11A -175.0(12)
C8 P1 C11 C13 174.1(9)
C7 P1 C11 C13 70.9(10)
Ni1 P1 C11 C13 -57.0(11)
C8 P1 C11 C12 -60.3(10)
C7 P1 C11 C12 -163.6(8)
Ni1 P1 C11 C12 68.5(10)
H11A C11 C12 H12C 178(2)
C13 C11 C12 H12C 59.5(19)
P1 C11 C12 H12C -66.6(19)
H11A C11 C12 H12B -63(2)
C13 C11 C12 H12B 179.1(18)
P1 C11 C12 H12B 53.0(19)
H11A C11 C12 H12A 64(2)
C13 C11 C12 H12A -54.4(19)
P1 C11 C12 H12A 179.5(16)
H11A C11 C13 H13B -177(2)
C12 C11 C13 H13B -58.5(19)
P1 C11 C13 H13B 65.7(19)
H11A C11 C13 H13C 61(2)
C12 C11 C13 H13C 179.7(19)
P1 C11 C13 H13C -56(2)
H11A C11 C13 H13A -58(2)
C12 C11 C13 H13A 60(2)
P1 C11 C13 H13A -175.4(18)
C27 N4 C14 C15 -47.1(11)
C1 N4 C14 C15 89.5(10)
In1 N4 C14 C15 -158.1(8)
C27 N4 C14 C19 130.7(8)
C1 N4 C14 C19 -92.7(9)
In1 N4 C14 C19 19.8(9)
C19 C14 C15 H15A -175.1(17)
N4 C14 C15 H15A 3(2)
C19 C14 C15 C16 0.2(14)
N4 C14 C15 C16 178.0(9)
H15A C15 C16 H16A -3(3)
C14 C15 C16 H16A -177.9(19)
H15A C15 C16 C17 173.8(17)
C14 C15 C16 C17 -1.4(15)
H16A C16 C17 H17A -1(2)
C15 C16 C17 H17A -177.8(16)
H16A C16 C17 C18 177.8(17)
C15 C16 C17 C18 1.1(14)
H17A C17 C18 H18A -2(2)
C16 C17 C18 H18A 179.6(17)
H17A C17 C18 C19 179.3(16)
C16 C17 C18 C19 0.4(13)
C20 N2 C19 C18 10.5(12)
In1 N2 C19 C18 151.3(9)
C20 N2 C19 C14 -167.9(8)
In1 N2 C19 C14 -27.0(11)
H18A C18 C19 N2 0.8(19)
C17 C18 C19 N2 -179.9(8)
H18A C18 C19 C14 179.2(16)
C17 C18 C19 C14 -1.6(13)
C15 C14 C19 N2 179.7(8)
N4 C14 C19 N2 1.8(12)
C15 C14 C19 C18 1.2(13)
N4 C14 C19 C18 -176.6(8)
C19 N2 C20 H20B -69.7(15)
In1 N2 C20 H20B 150.0(14)
C19 N2 C20 H20A 50.6(15)
In1 N2 C20 H20A -89.8(14)
C19 N2 C20 P2 169.1(7)
In1 N2 C20 P2 28.7(9)
C24 P2 C20 H20B -34.9(16)
C21 P2 C20 H20B 73.2(15)
Ni1 P2 C20 H20B -164.8(14)
C24 P2 C20 H20A -150.5(13)
C21 P2 C20 H20A -42.3(14)
Ni1 P2 C20 H20A 79.7(14)
C24 P2 C20 N2 87.8(8)
C21 P2 C20 N2 -164.0(7)
Ni1 P2 C20 N2 -42.0(9)
C24 P2 C21 H21A -164.9(13)
C20 P2 C21 H21A 89.6(13)
Ni1 P2 C21 H21A -37.7(14)
C24 P2 C21 C22 -50.9(10)
C20 P2 C21 C22 -156.4(8)
Ni1 P2 C21 C22 76.3(9)
C24 P2 C21 C23 78.8(11)
C20 P2 C21 C23 -26.7(11)
Ni1 P2 C21 C23 -154.0(8)
H21A C21 C22 H22A -64(2)
C23 C21 C22 H22A 53(2)
P2 C21 C22 H22A -175.2(18)
H21A C21 C22 H22C 58(2)
C23 C21 C22 H22C 175(2)
P2 C21 C22 H22C -53(2)
H21A C21 C22 H22B -180(2)
C23 C21 C22 H22B -62.7(19)
P2 C21 C22 H22B 69.0(19)
H21A C21 C23 H23B -54(2)
C22 C21 C23 H23B -171.0(17)
P2 C21 C23 H23B 60.2(19)
H21A C21 C23 H23A 66(2)
C22 C21 C23 H23A -52(2)
P2 C21 C23 H23A 179.6(18)
H21A C21 C23 H23C -178(2)
C22 C21 C23 H23C 65(2)
P2 C21 C23 H23C -64(2)
C20 P2 C24 H24A -179.6(13)
C21 P2 C24 H24A 73.6(14)
Ni1 P2 C24 H24A -49.1(16)
C20 P2 C24 C25 59.8(12)
C21 P2 C24 C25 -47.0(12)
Ni1 P2 C24 C25 -169.7(9)
C20 P2 C24 C26 -65.9(10)
C21 P2 C24 C26 -172.6(8)
Ni1 P2 C24 C26 64.7(11)
H24A C24 C25 H25C -177(2)
C26 C24 C25 H25C 67(2)
P2 C24 C25 H25C -59(2)
H24A C24 C25 H25A 64(2)
C26 C24 C25 H25A -52(2)
P2 C24 C25 H25A -177.7(17)
H24A C24 C25 H25B -53(2)
C26 C24 C25 H25B -168.6(17)
P2 C24 C25 H25B 65(2)
H24A C24 C26 H26B -178.2(19)
C25 C24 C26 H26B -61.4(18)
P2 C24 C26 H26B 68.9(17)
H24A C24 C26 H26A -57(2)
C25 C24 C26 H26A 60.1(19)
P2 C24 C26 H26A -169.7(17)
H24A C24 C26 H26C 63(2)
C25 C24 C26 H26C -179.9(19)
P2 C24 C26 H26C -50(2)
C14 N4 C27 C28 93.2(10)
C1 N4 C27 C28 -43.3(12)
In1 N4 C27 C28 -156.0(9)
C14 N4 C27 C32 -86.9(10)
C1 N4 C27 C32 136.6(9)
In1 N4 C27 C32 23.9(10)
N4 C27 C28 H28A 1(2)
C32 C27 C28 H28A -178.6(18)
N4 C27 C28 C29 -176.4(10)
C32 C27 C28 C29 3.7(15)
H28A C28 C29 H29A 2(3)
C27 C28 C29 H29A 180(2)
H28A C28 C29 C30 -178.8(19)
C27 C28 C29 C30 -1.1(16)
H29A C29 C30 H30A -4(3)
C28 C29 C30 H30A 177.2(18)
H29A C29 C30 C31 178(2)
C28 C29 C30 C31 -1.2(16)
H30A C30 C31 H31A 0(3)
C29 C30 C31 H31A 178.4(18)
H30A C30 C31 C32 -177.7(18)
C29 C30 C31 C32 0.7(17)
C33 N3 C32 C31 10.3(15)
In1 N3 C32 C31 157.3(10)
C33 N3 C32 C27 -169.8(9)
In1 N3 C32 C27 -22.8(11)
H31A C31 C32 N3 4(2)
C30 C31 C32 N3 -178.3(10)
H31A C31 C32 C27 -176.0(17)
C30 C31 C32 C27 1.8(15)
C28 C27 C32 N3 176.2(9)
N4 C27 C32 N3 -3.7(13)
C28 C27 C32 C31 -3.9(14)
N4 C27 C32 C31 176.2(9)
C32 N3 C33 H33B -79.4(17)
In1 N3 C33 H33B 135.0(15)
C32 N3 C33 H33A 39.3(17)
In1 N3 C33 H33A -106.4(14)
C32 N3 C33 P3 158.4(8)
In1 N3 C33 P3 12.8(11)
C34 P3 C33 H33B 93.5(15)
C37 P3 C33 H33B -13.1(15)
Ni1 P3 C33 H33B -142.4(14)
C34 P3 C33 H33A -20.7(14)
C37 P3 C33 H33A -127.3(13)
Ni1 P3 C33 H33A 103.4(13)
C34 P3 C33 N3 -143.1(8)
C37 P3 C33 N3 110.4(8)
Ni1 P3 C33 N3 -18.9(11)
C37 P3 C34 H34A 157.3(13)
C33 P3 C34 H34A 55.2(13)
Ni1 P3 C34 H34A -72.7(14)
C37 P3 C34 C35 39.5(11)
C33 P3 C34 C35 -62.6(11)
Ni1 P3 C34 C35 169.5(8)
C37 P3 C34 C36 -89.5(9)
C33 P3 C34 C36 168.4(8)
Ni1 P3 C34 C36 40.5(10)
H34A C34 C35 H35C 172(2)
C36 C34 C35 H35C 56.9(18)
P3 C34 C35 H35C -73.8(19)
H34A C34 C35 H35B -69(2)
C36 C34 C35 H35B 176.6(16)
P3 C34 C35 H35B 45.9(19)
H34A C34 C35 H35A 51(2)
C36 C34 C35 H35A -63.8(18)
P3 C34 C35 H35A 165.6(16)
H34A C34 C36 H36B -180(2)
C35 C34 C36 H36B -62.8(19)
P3 C34 C36 H36B 68.2(19)
H34A C34 C36 H36A -59(2)
C35 C34 C36 H36A 57.6(19)
P3 C34 C36 H36A -171.3(17)
H34A C34 C36 H36C 62(2)
C35 C34 C36 H36C 179.4(16)
P3 C34 C36 H36C -49.5(18)
C34 P3 C37 H37A -52.9(15)
C33 P3 C37 H37A 48.9(14)
Ni1 P3 C37 H37A 179.4(13)
C34 P3 C37 C39 65.1(10)
C33 P3 C37 C39 166.9(8)
Ni1 P3 C37 C39 -62.7(11)
C34 P3 C37 C38 -169.2(8)
C33 P3 C37 C38 -67.4(10)
Ni1 P3 C37 C38 63.1(11)
H37A C37 C38 H38C 171.5(19)
C39 C37 C38 H38C 51.0(18)
P3 C37 C38 H38C -75.3(17)
H37A C37 C38 H38B -68(2)
C39 C37 C38 H38B 171.7(16)
P3 C37 C38 H38B 45.4(18)
H37A C37 C38 H38A 49(2)
C39 C37 C38 H38A -71.5(18)
P3 C37 C38 H38A 162.1(17)
H37A C37 C39 H39C 49(2)
C38 C37 C39 H39C 169.6(17)
P3 C37 C39 H39C -67.1(18)
H37A C37 C39 H39A -75(2)
C38 C37 C39 H39A 46(2)
P3 C37 C39 H39A 168.9(18)
H37A C37 C39 H39B 169(2)
C38 C37 C39 H39B -70.1(18)
P3 C37 C39 H39B 53.2(19)
